data_7243468
loop_
_publ_author_name
'Li, Chang'
'Wu, Di'
'Li, Jiulong'
'Ji, Xu'
'Qi, Luguang'
'Sun, Qin'
'Wang, Aiyu'
'Xie, Chuang'
'Gong, Junbo'
'Chen, Wei'

_publ_section_title
;
 Multicomponent crystals of clotrimazole: a combined theoretical and
 experimental study
;
_journal_issue 39
_journal_name_full CrystEngComm
_journal_page_first 6977
_journal_page_last 6993
_journal_paper_doi 10.1039/D1CE00934F
_journal_volume 23
_journal_year 2021
_chemical_formula_moiety 'C22 H18 Cl N2, C9 H5 O6'
_chemical_formula_sum 'C31 H23 Cl N2 O6'
_chemical_formula_weight 554.96
_chemical_name_common 'Clotrimazole 2,4-dicarboxybenzoate'
_chemical_name_systematic '1-((2-chlorophenyl)(diphenyl)methyl)-1H-imidazol-3-ium 2,4-dicarboxybenzoate'
_space_group_crystal_system triclinic
_space_group_IT_number 2
_space_group_name_Hall '-P 1'
_space_group_name_H-M_alt 'P -1'
_atom_sites_solution_hydrogens mixed
_audit_creation_date 2021-06-25
_audit_creation_method
;
Olex2 1.3
(compiled 2020.11.12 svn.r5f609507 for OlexSys, GUI svn.r6272)
;
_audit_update_record
;
2021-06-25 deposited with the CCDC.	2021-08-30 downloaded from the CCDC.
;
_cell_angle_alpha 81.275(4)
_cell_angle_beta 78.069(3)
_cell_angle_gamma 85.015(4)
_cell_formula_units_Z 2
_cell_length_a 9.0827(4)
_cell_length_b 9.5303(5)
_cell_length_c 15.2656(5)
_cell_measurement_reflns_used 12898
_cell_measurement_temperature 293(2)
_cell_measurement_theta_max 32.9370
_cell_measurement_theta_min 2.1620
_cell_volume 1275.79(10)
_computing_cell_refinement 'CrysAlisPro 1.171.39.46 (Rigaku OD, 2018)'
_computing_data_collection 'CrysAlisPro 1.171.39.46 (Rigaku OD, 2018)'
_computing_data_reduction 'CrysAlisPro 1.171.39.46 (Rigaku OD, 2018)'
_computing_molecular_graphics 'Olex2 1.3 (Dolomanov et al., 2009)'
_computing_publication_material 'Olex2 1.3 (Dolomanov et al., 2009)'
_computing_structure_refinement 'SHELXL 2018/3 (Sheldrick, 2015)'
_computing_structure_solution 'SHELXT 2018/2 (Sheldrick, 2018)'
_diffrn_ambient_temperature 293(2)
_diffrn_measured_fraction_theta_full 0.998
_diffrn_measured_fraction_theta_max 0.997
_diffrn_measurement_details
;
List of Runs (angles in degrees, time in seconds):

  # Type    Start    End  Width  t~exp~   \w     \q     \k     \f   Frames
#--------------------------------------------------------------------------
  1  \w   -115.00  65.00   1.00    1.00    --  -25.00  45.00   0.00  180
  2  \w   -115.00  65.00   1.00    1.00    --  -25.00  45.00  90.00  180
  3  \w   -115.00  65.00   1.00    1.00    --  -25.00  45.00 180.00  180
;
_diffrn_measurement_device 'abstract diffractometer'
_diffrn_measurement_device_type 'dtrek-CrysAlisPro-abstract goniometer imported rigaku-d*trek images'
_diffrn_measurement_method '\w scans'
_diffrn_radiation_type MoK\a
_diffrn_radiation_wavelength 0.71073
_diffrn_reflns_av_R_equivalents 0.0255
_diffrn_reflns_av_unetI/netI 0.0279
_diffrn_reflns_Laue_measured_fraction_full 0.998
_diffrn_reflns_Laue_measured_fraction_max 0.997
_diffrn_reflns_limit_h_max 11
_diffrn_reflns_limit_h_min -11
_diffrn_reflns_limit_k_max 11
_diffrn_reflns_limit_k_min -11
_diffrn_reflns_limit_l_max 19
_diffrn_reflns_limit_l_min -19
_diffrn_reflns_number 13500
_diffrn_reflns_point_group_measured_fraction_full 0.998
_diffrn_reflns_point_group_measured_fraction_max 0.997
_diffrn_reflns_theta_full 25.242
_diffrn_reflns_theta_max 26.366
_diffrn_reflns_theta_min 2.296
_exptl_absorpt_coefficient_mu 0.201
_exptl_absorpt_correction_T_max 1.00000
_exptl_absorpt_correction_T_min 0.96781
_exptl_absorpt_correction_type multi-scan
_exptl_absorpt_process_details
;
CrysAlisPro 1.171.39.46 (Rigaku Oxford Diffraction, 2018)
Empirical absorption correction using spherical harmonics,
 implemented in SCALE3 ABSPACK scaling algorithm.
;
_exptl_crystal_colour colorless
_exptl_crystal_density_diffrn 1.445
_exptl_crystal_description rod
_exptl_crystal_F_000 576
_exptl_crystal_recrystallization_method 'Re-crystallisation from solvent: ethanol'
_exptl_crystal_size_max 0.6
_exptl_crystal_size_mid 0.1
_exptl_crystal_size_min 0.1
_refine_diff_density_max 0.338
_refine_diff_density_min -0.364
_refine_diff_density_rms 0.049
_refine_ls_extinction_method none
_refine_ls_goodness_of_fit_ref 1.038
_refine_ls_hydrogen_treatment mixed
_refine_ls_matrix_type full
_refine_ls_number_parameters 366
_refine_ls_number_reflns 5200
_refine_ls_number_restraints 1
_refine_ls_restrained_S_all 1.039
_refine_ls_R_factor_all 0.0410
_refine_ls_R_factor_gt 0.0365
_refine_ls_shift/su_max 0.001
_refine_ls_shift/su_mean 0.000
_refine_ls_structure_factor_coef Fsqd
_refine_ls_weighting_details 'w=1/[\s^2^(Fo^2^)+(0.0450P)^2^+0.6078P] where P=(Fo^2^+2Fc^2^)/3'
_refine_ls_weighting_scheme calc
_refine_ls_wR_factor_gt 0.0917
_refine_ls_wR_factor_ref 0.0951
_reflns_Friedel_coverage 0.000
_reflns_number_gt 4654
_reflns_number_total 5200
_reflns_threshold_expression 'I > 2\s(I)'
_cod_data_source_file d1ce00934f2.cif
_cod_data_source_block r20201203a
_cod_depositor_comments 'Adding full bibliography for 7243468--7243476.cif.'
_cod_database_code 7243468
_shelx_shelxl_version_number 2018/3
_shelx_space_group_comment
;
The symmetry employed for this shelxl refinement is uniquely defined
by the following loop, which should always be used as a source of
symmetry information in preference to the above space-group names.
They are only intended as comments.
;
_olex2_refinement_description
;
1. Fixed Uiso
 At 1.2 times of:
  All C(H) groups, All N(H) groups
 At 1.5 times of:
  All O(H) groups
2. Restrained distances
 O1-H1A
 0.82 with sigma of 0.02
3.a Aromatic/amide H refined with riding coordinates:
 N1(H1), C10(H10), C7(H7), C3(H3A), C11(H11), C31(H31), C15(H15), C12(H12),
 C19(H19), C28(H28), C6(H6), C22(H22), C25(H25), C23(H23), C30(H30), C16(H16),
 C21(H21), C29(H29), C17(H17), C24(H24), C18(H18)
3.b Idealised tetrahedral OH refined as rotating group:
 O3(H3)
;
_olex2_submission_special_instructions 'No special instructions were received'
_oxdiff_exptl_absorpt_empirical_details
;
Empirical correction (ABSPACK) includes:
- Absorption correction using spherical harmonics
- Frame scaling
- Detector area scaling
;

loop_
_space_group_symop_operation_xyz
'x, y, z'
'-x, -y, -z'

loop_
_atom_site_label
_atom_site_type_symbol
_atom_site_fract_x
_atom_site_fract_y
_atom_site_fract_z
_atom_site_U_iso_or_equiv
_atom_site_adp_type
_atom_site_occupancy
_atom_site_site_symmetry_order
_atom_site_calc_flag
_atom_site_refinement_flags_posn
_atom_site_refinement_flags_adp
_atom_site_refinement_flags_occupancy
_atom_site_disorder_assembly
_atom_site_disorder_group
Cl1 Cl 0.21454(4) 0.45932(4) 0.87141(2) 0.02328(11) Uani 1 1 d . . . . .
O2 O 0.34739(12) 0.67190(11) 0.52390(7) 0.0238(2) Uani 1 1 d . . . . .
O4 O -0.03407(13) 1.02624(11) 0.27713(8) 0.0257(3) Uani 1 1 d . . . . .
O3 O -0.04900(14) 1.25289(12) 0.28997(8) 0.0304(3) Uani 1 1 d . . . . .
H3 H -0.013504 1.306128 0.316632 0.046 Uiso 1 1 calc R U . . .
O5 O 0.06518(14) 1.40820(11) 0.36681(8) 0.0297(3) Uani 1 1 d . . . . .
O6 O 0.24790(14) 1.40282(11) 0.44266(8) 0.0282(3) Uani 1 1 d . . . . .
O1 O 0.17432(15) 0.65635(11) 0.44070(8) 0.0285(3) Uani 1 1 d D . . . .
N2 N 0.34965(13) 0.25632(12) 0.74491(8) 0.0137(2) Uani 1 1 d . . . . .
N1 N 0.31949(14) 0.41758(13) 0.63258(8) 0.0187(3) Uani 1 1 d . . . . .
H1 H 0.336408 0.487498 0.589727 0.022 Uiso 1 1 calc R U . . .
C26 C 0.27493(15) 0.16709(15) 0.90668(9) 0.0145(3) Uani 1 1 d . . . . .
C10 C 0.41307(16) 0.36488(15) 0.68688(9) 0.0167(3) Uani 1 1 d . . . . .
H10 H 0.507271 0.397692 0.685111 0.020 Uiso 1 1 calc R U . . .
C4 C 0.10537(15) 1.08798(14) 0.37975(9) 0.0136(3) Uani 1 1 d . . . . .
C7 C 0.30099(16) 0.97439(15) 0.49826(10) 0.0172(3) Uani 1 1 d . . . . .
H7 H 0.365900 0.937651 0.536978 0.021 Uiso 1 1 calc R U . . .
C2 C 0.22748(16) 0.88434(14) 0.46033(9) 0.0149(3) Uani 1 1 d . . . . .
C3 C 0.13188(16) 0.94175(14) 0.40245(9) 0.0148(3) Uani 1 1 d . . . . .
H3A H 0.083254 0.880148 0.377634 0.018 Uiso 1 1 calc R U . . .
C5 C 0.17909(16) 1.17998(14) 0.41949(9) 0.0151(3) Uani 1 1 d . . . . .
C11 C 0.20860(15) 0.24245(15) 0.72584(9) 0.0160(3) Uani 1 1 d . . . . .
H11 H 0.139317 0.176363 0.755880 0.019 Uiso 1 1 calc R U . . .
C14 C 0.54081(15) 0.24586(14) 0.84212(9) 0.0151(3) Uani 1 1 d . . . . .
C1 C 0.25424(17) 0.72590(14) 0.47859(9) 0.0169(3) Uani 1 1 d . . . . .
C20 C 0.46012(15) 0.01890(14) 0.80162(9) 0.0146(3) Uani 1 1 d . . . . .
C9 C 0.00143(16) 1.12234(15) 0.31135(10) 0.0175(3) Uani 1 1 d . . . . .
C31 C 0.24437(16) 0.03928(16) 0.96412(10) 0.0177(3) Uani 1 1 d . . . . .
H31 H 0.298420 -0.043841 0.948725 0.021 Uiso 1 1 calc R U . . .
C27 C 0.18782(16) 0.28898(15) 0.93279(10) 0.0178(3) Uani 1 1 d . . . . .
C15 C 0.67321(16) 0.25628(16) 0.77611(10) 0.0201(3) Uani 1 1 d . . . . .
H15 H 0.680649 0.215060 0.723797 0.024 Uiso 1 1 calc R U . . .
C12 C 0.19116(16) 0.34306(15) 0.65545(10) 0.0186(3) Uani 1 1 d . . . . .
H12 H 0.107968 0.358769 0.627781 0.022 Uiso 1 1 calc R U . . .
C8 C 0.16145(17) 1.34119(14) 0.40755(10) 0.0184(3) Uani 1 1 d . . . . .
C19 C 0.53668(17) 0.30012(16) 0.92234(10) 0.0209(3) Uani 1 1 d . . . . .
H19 H 0.451401 0.290900 0.968088 0.025 Uiso 1 1 calc R U . . .
C28 C 0.07706(17) 0.28210(18) 1.01115(10) 0.0225(3) Uani 1 1 d . . . . .
H28 H 0.019776 0.363939 1.026016 0.027 Uiso 1 1 calc R U . . .
C13 C 0.40769(15) 0.17114(14) 0.82442(9) 0.0135(3) Uani 1 1 d . . . . .
C6 C 0.27584(17) 1.12030(15) 0.47734(10) 0.0180(3) Uani 1 1 d . . . . .
H6 H 0.325152 1.180587 0.502717 0.022 Uiso 1 1 calc R U . . .
C22 C 0.61549(17) -0.19722(16) 0.82888(11) 0.0231(3) Uani 1 1 d . . . . .
H22 H 0.691552 -0.245667 0.855880 0.028 Uiso 1 1 calc R U . . .
C25 C 0.39095(18) -0.05028(17) 0.74824(11) 0.0239(3) Uani 1 1 d . . . . .
H25 H 0.315928 -0.001825 0.720317 0.029 Uiso 1 1 calc R U . . .
C23 C 0.54494(18) -0.26527(16) 0.77674(11) 0.0246(3) Uani 1 1 d . . . . .
H23 H 0.572293 -0.359557 0.768928 0.030 Uiso 1 1 calc R U . . .
C30 C 0.13584(17) 0.03268(17) 1.04340(10) 0.0225(3) Uani 1 1 d . . . . .
H30 H 0.119853 -0.053644 1.080562 0.027 Uiso 1 1 calc R U . . .
C16 C 0.79354(17) 0.32729(17) 0.78765(11) 0.0262(3) Uani 1 1 d . . . . .
H16 H 0.879130 0.336811 0.742155 0.031 Uiso 1 1 calc R U . . .
C21 C 0.57354(17) -0.05653(16) 0.84134(10) 0.0208(3) Uani 1 1 d . . . . .
H21 H 0.621984 -0.012123 0.876740 0.025 Uiso 1 1 calc R U . . .
C29 C 0.05143(17) 0.15431(18) 1.06721(10) 0.0245(3) Uani 1 1 d . . . . .
H29 H -0.021420 0.150203 1.120081 0.029 Uiso 1 1 calc R U . . .
C17 C 0.78613(18) 0.38396(17) 0.86695(12) 0.0291(4) Uani 1 1 d . . . . .
H17 H 0.866186 0.432425 0.874532 0.035 Uiso 1 1 calc R U . . .
C24 C 0.4330(2) -0.19144(18) 0.73620(12) 0.0304(4) Uani 1 1 d . . . . .
H24 H 0.385333 -0.236335 0.700629 0.036 Uiso 1 1 calc R U . . .
C18 C 0.65928(19) 0.36819(18) 0.93474(12) 0.0285(4) Uani 1 1 d . . . . .
H18 H 0.655651 0.403122 0.988871 0.034 Uiso 1 1 calc R U . . .
H1A H 0.203(4) 0.564(2) 0.445(2) 0.111(12) Uiso 1 1 d D . . . .

loop_
_atom_site_aniso_label
_atom_site_aniso_U_11
_atom_site_aniso_U_22
_atom_site_aniso_U_33
_atom_site_aniso_U_23
_atom_site_aniso_U_13
_atom_site_aniso_U_12
Cl1 0.0266(2) 0.01752(18) 0.02374(19) -0.00520(14) -0.00044(14) 0.00289(14)
O2 0.0303(6) 0.0119(5) 0.0298(6) 0.0024(4) -0.0119(5) 0.0008(4)
O4 0.0340(6) 0.0209(5) 0.0274(6) -0.0015(5) -0.0171(5) -0.0072(5)
O3 0.0397(7) 0.0186(6) 0.0400(7) -0.0040(5) -0.0270(6) 0.0049(5)
O5 0.0435(7) 0.0124(5) 0.0392(7) -0.0034(5) -0.0246(6) 0.0052(5)
O6 0.0430(7) 0.0103(5) 0.0385(7) -0.0055(5) -0.0233(6) -0.0002(5)
O1 0.0477(7) 0.0091(5) 0.0342(6) -0.0030(5) -0.0209(6) -0.0013(5)
N2 0.0146(6) 0.0132(5) 0.0136(6) -0.0011(4) -0.0051(4) 0.0010(4)
N1 0.0226(6) 0.0153(6) 0.0164(6) 0.0023(5) -0.0044(5) 0.0017(5)
C26 0.0122(6) 0.0197(7) 0.0134(6) -0.0030(5) -0.0053(5) -0.0021(5)
C10 0.0188(7) 0.0142(7) 0.0166(7) -0.0019(5) -0.0031(5) -0.0009(5)
C4 0.0149(6) 0.0127(6) 0.0128(6) -0.0012(5) -0.0020(5) -0.0005(5)
C7 0.0212(7) 0.0133(7) 0.0184(7) -0.0014(5) -0.0079(6) 0.0005(5)
C2 0.0200(7) 0.0097(6) 0.0139(6) -0.0013(5) -0.0008(5) -0.0010(5)
C3 0.0185(7) 0.0116(6) 0.0147(6) -0.0033(5) -0.0022(5) -0.0027(5)
C5 0.0199(7) 0.0104(6) 0.0151(7) -0.0021(5) -0.0031(5) -0.0009(5)
C11 0.0140(7) 0.0169(7) 0.0178(7) -0.0033(5) -0.0046(5) -0.0001(5)
C14 0.0145(7) 0.0139(6) 0.0174(7) 0.0001(5) -0.0060(5) -0.0002(5)
C1 0.0238(7) 0.0110(7) 0.0146(7) -0.0013(5) -0.0013(6) -0.0008(5)
C20 0.0153(7) 0.0143(7) 0.0132(6) 0.0002(5) -0.0025(5) -0.0006(5)
C9 0.0184(7) 0.0170(7) 0.0168(7) 0.0006(5) -0.0043(5) -0.0024(5)
C31 0.0158(7) 0.0212(7) 0.0174(7) 0.0003(6) -0.0077(5) -0.0030(5)
C27 0.0183(7) 0.0193(7) 0.0165(7) -0.0027(6) -0.0051(5) -0.0007(6)
C15 0.0158(7) 0.0236(8) 0.0200(7) 0.0000(6) -0.0043(6) 0.0000(6)
C12 0.0181(7) 0.0192(7) 0.0192(7) -0.0024(6) -0.0073(6) 0.0026(6)
C8 0.0271(8) 0.0110(7) 0.0173(7) -0.0013(5) -0.0063(6) 0.0006(6)
C19 0.0193(7) 0.0236(8) 0.0215(7) -0.0045(6) -0.0070(6) -0.0011(6)
C28 0.0178(7) 0.0314(8) 0.0193(7) -0.0082(6) -0.0037(6) 0.0013(6)
C13 0.0138(6) 0.0143(6) 0.0126(6) -0.0002(5) -0.0050(5) 0.0004(5)
C6 0.0242(7) 0.0123(7) 0.0206(7) -0.0045(5) -0.0094(6) -0.0014(6)
C22 0.0218(8) 0.0211(8) 0.0256(8) 0.0010(6) -0.0086(6) 0.0064(6)
C25 0.0244(8) 0.0209(8) 0.0311(8) -0.0075(6) -0.0163(7) 0.0056(6)
C23 0.0295(8) 0.0161(7) 0.0275(8) -0.0042(6) -0.0058(7) 0.0048(6)
C30 0.0196(7) 0.0306(8) 0.0182(7) 0.0043(6) -0.0085(6) -0.0092(6)
C16 0.0149(7) 0.0289(8) 0.0325(9) 0.0051(7) -0.0053(6) -0.0034(6)
C21 0.0224(7) 0.0206(7) 0.0213(7) -0.0024(6) -0.0102(6) 0.0008(6)
C29 0.0181(7) 0.0422(10) 0.0140(7) -0.0050(7) -0.0016(6) -0.0064(7)
C17 0.0210(8) 0.0246(8) 0.0456(10) -0.0004(7) -0.0164(7) -0.0066(6)
C24 0.0382(10) 0.0223(8) 0.0375(9) -0.0122(7) -0.0195(8) 0.0036(7)
C18 0.0295(9) 0.0288(9) 0.0335(9) -0.0109(7) -0.0159(7) -0.0013(7)

loop_
_atom_type_symbol
_atom_type_description
_atom_type_scat_dispersion_real
_atom_type_scat_dispersion_imag
_atom_type_scat_source
C C 0.0033 0.0016 'International Tables Vol C Tables 4.2.6.8 and 6.1.1.4'
H H 0.0000 0.0000 'International Tables Vol C Tables 4.2.6.8 and 6.1.1.4'
Cl Cl 0.1484 0.1585 'International Tables Vol C Tables 4.2.6.8 and 6.1.1.4'
N N 0.0061 0.0033 'International Tables Vol C Tables 4.2.6.8 and 6.1.1.4'
O O 0.0106 0.0060 'International Tables Vol C Tables 4.2.6.8 and 6.1.1.4'

loop_
_geom_angle_atom_site_label_1
_geom_angle_atom_site_label_2
_geom_angle_atom_site_label_3
_geom_angle
_geom_angle_site_symmetry_1
_geom_angle_site_symmetry_3
_geom_angle_publ_flag
C9 O3 H3 109.5 . . ?
C1 O1 H1A 112(2) . . ?
C10 N2 C11 107.65(12) . . ?
C10 N2 C13 128.13(12) . . ?
C11 N2 C13 123.92(11) . . ?
C10 N1 H1 125.4 . . ?
C10 N1 C12 109.29(12) . . ?
C12 N1 H1 125.4 . . ?
C31 C26 C27 116.33(13) . . ?
C31 C26 C13 119.94(12) . . ?
C27 C26 C13 123.51(12) . . ?
N2 C10 H10 125.6 . . ?
N1 C10 N2 108.79(12) . . ?
N1 C10 H10 125.6 . . ?
C3 C4 C5 117.56(12) . . ?
C3 C4 C9 112.17(12) . . ?
C5 C4 C9 130.25(12) . . ?
C2 C7 H7 120.6 . . ?
C2 C7 C6 118.80(13) . . ?
C6 C7 H7 120.6 . . ?
C7 C2 C1 120.91(13) . . ?
C3 C2 C7 119.49(12) . . ?
C3 C2 C1 119.56(12) . . ?
C4 C3 H3A 118.5 . . ?
C2 C3 C4 122.90(13) . . ?
C2 C3 H3A 118.5 . . ?
C4 C5 C8 126.37(13) . . ?
C6 C5 C4 118.79(12) . . ?
C6 C5 C8 114.82(12) . . ?
N2 C11 H11 126.4 . . ?
C12 C11 N2 107.21(12) . . ?
C12 C11 H11 126.4 . . ?
C15 C14 C13 118.98(12) . . ?
C19 C14 C15 118.24(13) . . ?
C19 C14 C13 122.75(13) . . ?
O2 C1 O1 125.20(13) . . ?
O2 C1 C2 121.16(13) . . ?
O1 C1 C2 113.61(12) . . ?
C25 C20 C13 122.76(12) . . ?
C25 C20 C21 117.99(13) . . ?
C21 C20 C13 119.07(12) . . ?
O4 C9 O3 120.30(13) . . ?
O4 C9 C4 119.15(13) . . ?
O3 C9 C4 120.56(12) . . ?
C26 C31 H31 118.9 . . ?
C30 C31 C26 122.15(14) . . ?
C30 C31 H31 118.9 . . ?
C26 C27 Cl1 122.77(11) . . ?
C28 C27 Cl1 115.59(12) . . ?
C28 C27 C26 121.61(14) . . ?
C14 C15 H15 119.5 . . ?
C16 C15 C14 120.93(15) . . ?
C16 C15 H15 119.5 . . ?
N1 C12 H12 126.5 . . ?
C11 C12 N1 107.05(12) . . ?
C11 C12 H12 126.5 . . ?
O5 C8 O6 122.37(13) . . ?
O5 C8 C5 121.76(13) . . ?
O6 C8 C5 115.85(12) . . ?
C14 C19 H19 119.7 . . ?
C14 C19 C18 120.62(15) . . ?
C18 C19 H19 119.7 . . ?
C27 C28 H28 119.7 . . ?
C29 C28 C27 120.55(14) . . ?
C29 C28 H28 119.7 . . ?
N2 C13 C26 106.71(10) . . ?
N2 C13 C14 109.06(11) . . ?
N2 C13 C20 108.89(10) . . ?
C26 C13 C20 111.14(11) . . ?
C14 C13 C26 110.66(11) . . ?
C14 C13 C20 110.27(11) . . ?
C7 C6 C5 122.45(13) . . ?
C7 C6 H6 118.8 . . ?
C5 C6 H6 118.8 . . ?
C23 C22 H22 119.8 . . ?
C23 C22 C21 120.43(14) . . ?
C21 C22 H22 119.8 . . ?
C20 C25 H25 119.6 . . ?
C20 C25 C24 120.73(14) . . ?
C24 C25 H25 119.6 . . ?
C22 C23 H23 120.4 . . ?
C22 C23 C24 119.18(14) . . ?
C24 C23 H23 120.4 . . ?
C31 C30 H30 119.9 . . ?
C29 C30 C31 120.24(14) . . ?
C29 C30 H30 119.9 . . ?
C15 C16 H16 120.0 . . ?
C17 C16 C15 120.01(15) . . ?
C17 C16 H16 120.0 . . ?
C20 C21 H21 119.5 . . ?
C22 C21 C20 121.09(14) . . ?
C22 C21 H21 119.5 . . ?
C28 C29 C30 119.10(14) . . ?
C28 C29 H29 120.5 . . ?
C30 C29 H29 120.5 . . ?
C16 C17 H17 120.1 . . ?
C18 C17 C16 119.75(15) . . ?
C18 C17 H17 120.1 . . ?
C25 C24 H24 119.7 . . ?
C23 C24 C25 120.57(15) . . ?
C23 C24 H24 119.7 . . ?
C19 C18 H18 119.8 . . ?
C17 C18 C19 120.30(15) . . ?
C17 C18 H18 119.8 . . ?

loop_
_geom_bond_atom_site_label_1
_geom_bond_atom_site_label_2
_geom_bond_distance
_geom_bond_site_symmetry_2
_geom_bond_publ_flag
Cl1 C27 1.7564(15) . ?
O2 C1 1.2319(18) . ?
O4 C9 1.2173(18) . ?
O3 H3 0.8200 . ?
O3 C9 1.3054(18) . ?
O5 C8 1.2516(18) . ?
O6 C8 1.2644(18) . ?
O1 C1 1.2939(18) . ?
O1 H1A 0.893(18) . ?
N2 C10 1.3422(18) . ?
N2 C11 1.3924(18) . ?
N2 C13 1.5171(17) . ?
N1 H1 0.8600 . ?
N1 C10 1.3239(19) . ?
N1 C12 1.3730(19) . ?
C26 C31 1.401(2) . ?
C26 C27 1.409(2) . ?
C26 C13 1.5491(18) . ?
C10 H10 0.9300 . ?
C4 C3 1.3963(19) . ?
C4 C5 1.4200(19) . ?
C4 C9 1.5294(19) . ?
C7 H7 0.9300 . ?
C7 C2 1.388(2) . ?
C7 C6 1.389(2) . ?
C2 C3 1.386(2) . ?
C2 C1 1.5011(18) . ?
C3 H3A 0.9300 . ?
C5 C8 1.5178(18) . ?
C5 C6 1.399(2) . ?
C11 H11 0.9300 . ?
C11 C12 1.353(2) . ?
C14 C15 1.400(2) . ?
C14 C19 1.392(2) . ?
C14 C13 1.5444(18) . ?
C20 C13 1.5548(19) . ?
C20 C25 1.393(2) . ?
C20 C21 1.394(2) . ?
C31 H31 0.9300 . ?
C31 C30 1.391(2) . ?
C27 C28 1.392(2) . ?
C15 H15 0.9300 . ?
C15 C16 1.388(2) . ?
C12 H12 0.9300 . ?
C19 H19 0.9300 . ?
C19 C18 1.395(2) . ?
C28 H28 0.9300 . ?
C28 C29 1.386(2) . ?
C6 H6 0.9300 . ?
C22 H22 0.9300 . ?
C22 C23 1.380(2) . ?
C22 C21 1.392(2) . ?
C25 H25 0.9300 . ?
C25 C24 1.395(2) . ?
C23 H23 0.9300 . ?
C23 C24 1.384(2) . ?
C30 H30 0.9300 . ?
C30 C29 1.386(2) . ?
C16 H16 0.9300 . ?
C16 C17 1.386(3) . ?
C21 H21 0.9300 . ?
C29 H29 0.9300 . ?
C17 H17 0.9300 . ?
C17 C18 1.382(2) . ?
C24 H24 0.9300 . ?
C18 H18 0.9300 . ?

loop_
_geom_torsion_atom_site_label_1
_geom_torsion_atom_site_label_2
_geom_torsion_atom_site_label_3
_geom_torsion_atom_site_label_4
_geom_torsion
_geom_torsion_site_symmetry_1
_geom_torsion_site_symmetry_2
_geom_torsion_site_symmetry_3
_geom_torsion_site_symmetry_4
_geom_torsion_publ_flag
Cl1 C27 C28 C29 -176.81(11) . . . . ?
N2 C11 C12 N1 -0.42(16) . . . . ?
C26 C31 C30 C29 1.3(2) . . . . ?
C26 C27 C28 C29 1.4(2) . . . . ?
C10 N2 C11 C12 0.66(15) . . . . ?
C10 N2 C13 C26 130.41(14) . . . . ?
C10 N2 C13 C14 10.84(18) . . . . ?
C10 N2 C13 C20 -109.54(14) . . . . ?
C10 N1 C12 C11 0.03(16) . . . . ?
C4 C5 C8 O5 7.3(2) . . . . ?
C4 C5 C8 O6 -173.94(13) . . . . ?
C4 C5 C6 C7 -0.9(2) . . . . ?
C7 C2 C3 C4 0.1(2) . . . . ?
C7 C2 C1 O2 -3.6(2) . . . . ?
C7 C2 C1 O1 178.06(13) . . . . ?
C2 C7 C6 C5 0.0(2) . . . . ?
C3 C4 C5 C8 -177.23(13) . . . . ?
C3 C4 C5 C6 1.24(19) . . . . ?
C3 C4 C9 O4 -7.47(19) . . . . ?
C3 C4 C9 O3 172.39(13) . . . . ?
C3 C2 C1 O2 174.22(13) . . . . ?
C3 C2 C1 O1 -4.09(19) . . . . ?
C5 C4 C3 C2 -0.9(2) . . . . ?
C5 C4 C9 O4 170.43(14) . . . . ?
C5 C4 C9 O3 -9.7(2) . . . . ?
C11 N2 C10 N1 -0.64(15) . . . . ?
C11 N2 C13 C26 -42.44(16) . . . . ?
C11 N2 C13 C14 -162.02(12) . . . . ?
C11 N2 C13 C20 77.61(15) . . . . ?
C14 C15 C16 C17 2.7(2) . . . . ?
C14 C19 C18 C17 0.7(2) . . . . ?
C1 C2 C3 C4 -177.76(12) . . . . ?
C20 C25 C24 C23 -0.4(3) . . . . ?
C9 C4 C3 C2 177.27(12) . . . . ?
C9 C4 C5 C8 5.0(2) . . . . ?
C9 C4 C5 C6 -176.56(13) . . . . ?
C31 C26 C27 Cl1 177.75(10) . . . . ?
C31 C26 C27 C28 -0.3(2) . . . . ?
C31 C26 C13 N2 135.53(12) . . . . ?
C31 C26 C13 C14 -105.93(14) . . . . ?
C31 C26 C13 C20 16.94(17) . . . . ?
C31 C30 C29 C28 -0.2(2) . . . . ?
C27 C26 C31 C30 -1.0(2) . . . . ?
C27 C26 C13 N2 -50.01(16) . . . . ?
C27 C26 C13 C14 68.53(16) . . . . ?
C27 C26 C13 C20 -168.60(12) . . . . ?
C27 C28 C29 C30 -1.1(2) . . . . ?
C15 C14 C19 C18 2.6(2) . . . . ?
C15 C14 C13 N2 -64.65(15) . . . . ?
C15 C14 C13 C26 178.25(12) . . . . ?
C15 C14 C13 C20 54.87(16) . . . . ?
C15 C16 C17 C18 0.7(2) . . . . ?
C12 N1 C10 N2 0.38(16) . . . . ?
C8 C5 C6 C7 177.80(13) . . . . ?
C19 C14 C15 C16 -4.3(2) . . . . ?
C19 C14 C13 N2 117.24(14) . . . . ?
C19 C14 C13 C26 0.14(18) . . . . ?
C19 C14 C13 C20 -123.24(14) . . . . ?
C13 N2 C10 N1 -174.42(12) . . . . ?
C13 N2 C11 C12 174.76(12) . . . . ?
C13 C26 C31 C30 173.86(13) . . . . ?
C13 C26 C27 Cl1 3.11(19) . . . . ?
C13 C26 C27 C28 -174.98(13) . . . . ?
C13 C14 C15 C16 177.52(13) . . . . ?
C13 C14 C19 C18 -179.28(14) . . . . ?
C13 C20 C25 C24 -174.23(15) . . . . ?
C13 C20 C21 C22 174.64(13) . . . . ?
C6 C7 C2 C3 0.3(2) . . . . ?
C6 C7 C2 C1 178.19(13) . . . . ?
C6 C5 C8 O5 -171.21(14) . . . . ?
C6 C5 C8 O6 7.53(19) . . . . ?
C22 C23 C24 C25 -0.4(3) . . . . ?
C25 C20 C13 N2 -33.08(17) . . . . ?
C25 C20 C13 C26 84.19(16) . . . . ?
C25 C20 C13 C14 -152.71(13) . . . . ?
C25 C20 C21 C22 -0.7(2) . . . . ?
C23 C22 C21 C20 -0.1(2) . . . . ?
C16 C17 C18 C19 -2.4(3) . . . . ?
C21 C20 C13 N2 151.85(12) . . . . ?
C21 C20 C13 C26 -90.88(15) . . . . ?
C21 C20 C13 C14 32.22(17) . . . . ?
C21 C20 C25 C24 0.9(2) . . . . ?
C21 C22 C23 C24 0.7(2) . . . . ?
